data_2107063
loop_
_publ_author_name
'Besse, J.P.'
'Bolte, M.'
'Baud, G.'
'Chevalier, R.'

_publ_section_title
;
 Structure cristalline d'oxydes doubles de rhenium. I. Sm3 Re O8
;
_journal_name_full 'Acta Crystallographica B (24,1968-38,1982)'
_journal_page_first 3045
_journal_page_last 3048
_journal_volume 32
_journal_year 1976
_chemical_formula_sum 'O8 Re Sm3'
_chemical_name_systematic 'Sm3 Re O8'
_space_group_IT_number 14
_symmetry_space_group_name_Hall '-P 2ac'
_symmetry_space_group_name_H-M 'P 1 1 21/a'
_cell_angle_alpha 90
_cell_angle_beta 90
_cell_angle_gamma 110.95
_cell_formula_units_Z 4
_cell_length_a 14.765
_cell_length_b 7.383
_cell_length_c 6.076
_cell_volume 618.559
_citation_journal_id_ASTM ACBCAR
_cod_data_source_file Besse_ACBCAR_1976_126.cif
_cod_data_source_block O8Re1Sm3
_cod_original_sg_symbol_Hall '-P 2ybc (z,x,y)'
_cod_original_formula_sum 'O8 Re1 Sm3'
_cod_database_code 2107063

loop_
_symmetry_equiv_pos_as_xyz
x,y,z
-x+1/2,-y,z+1/2
-x,-y,-z
x-1/2,y,-z-1/2

loop_
_atom_site_label
_atom_site_type_symbol
_atom_site_fract_x
_atom_site_fract_y
_atom_site_fract_z
_atom_site_occupancy
_atom_site_U_iso_or_equiv
O8 O-2 0.0206 0.9738 0.691 1 0.0
O7 O-2 0.0966 0.7505 0.4579 1 0.0
O1 O-2 0.3269 0.684 0.5248 1 0.0
Re1 Re+7 0.0898 0.8209 0.7552 1 0.0
O3 O-2 0.9823 0.5926 0.8012 1 0.0
O6 O-2 0.1683 0.669 0.8466 1 0.0
Sm1 Sm+3 0.1678 0.1064 0.3082 1 0.0
Sm2 Sm+3 0.2991 0.4023 0.7574 1 0.0
O2 O-2 0.1591 0.3504 0.5251 1 0.0
Sm3 Sm+3 0.0545 0.3408 0.7943 1 0.0
O5 O-2 0.0915 0.8755 0.0521 1 0.0
O4 O-2 0.2105 0.0302 0.7076 1 0.0
